data_7710490
loop_
_publ_author_name
'Orton, Georgia R. F.'
'Ghosh, Shishir'
'Alker, Lucy'
'Sarker, Jagodish C.'
'Pugh, David'
'Richmond, Michael G.'
'Hartl, Franti\<sek'
'Hogarth, Graeme'

_publ_section_title
;
 Biomimics of [FeFe]-hydrogenases incorporating redox-active ligands:
 synthesis, redox properties and spectroelectrochemistry of
 diiron-dithiolate complexes with ferrocenyl-diphosphines as Fe4S4
 surrogates
;
_journal_name_full 'Dalton Transactions'
_journal_paper_doi 10.1039/D2DT00419D
_journal_year 2022
_chemical_formula_moiety 'C50 H38 Fe3 O4 P2 S2, 1.5[C6H12]'
_chemical_formula_sum 'C50 H38 Fe3 O4 P2 S2'
_chemical_formula_weight 996.41
_space_group_crystal_system triclinic
_space_group_IT_number 2
_space_group_name_Hall '-P 1'
_space_group_name_H-M_alt 'P -1'
_atom_sites_solution_hydrogens geom
_atom_sites_solution_primary dual
_audit_creation_date 2022-04-17
_audit_creation_method
;
Olex2 1.5
(compiled 2022.04.07 svn.rca3783a0 for OlexSys, GUI svn.r6498)
;
_audit_update_record
;
2022-05-16 deposited with the CCDC.	2022-06-15 downloaded from the CCDC.
;
_cell_angle_alpha 76.239(2)
_cell_angle_beta 79.887(2)
_cell_angle_gamma 82.837(2)
_cell_formula_units_Z 2
_cell_length_a 11.7727(4)
_cell_length_b 12.3881(3)
_cell_length_c 18.5833(3)
_cell_measurement_reflns_used 8785
_cell_measurement_temperature 150.0(1)
_cell_measurement_theta_max 29.1550
_cell_measurement_theta_min 3.0840
_cell_volume 2581.76(12)
_computing_cell_refinement
;
CrysAlisPro, Agilent Technologies,
Version 1.171.36.28 (release 01-02-2013 CrysAlis171 .NET)
(compiled Feb  1 2013,16:14:44)
;
_computing_data_collection
;
CrysAlisPro, Agilent Technologies,
Version 1.171.36.28 (release 01-02-2013 CrysAlis171 .NET)
(compiled Feb  1 2013,16:14:44)
;
_computing_data_reduction
;
CrysAlisPro, Agilent Technologies,
Version 1.171.36.28 (release 01-02-2013 CrysAlis171 .NET)
(compiled Feb  1 2013,16:14:44)
;
_computing_molecular_graphics 'Olex2 1.5 (Dolomanov et al., 2009)'
_computing_publication_material 'Olex2 1.5 (Dolomanov et al., 2009)'
_computing_structure_refinement 'SHELXL 2018/3 (Sheldrick, 2015)'
_computing_structure_solution 'SHELXT 2018/2 (Sheldrick, 2018)'
_diffrn_ambient_temperature 150(2)
_diffrn_detector_area_resol_mean 10.4061
_diffrn_measured_fraction_theta_full 0.994
_diffrn_measured_fraction_theta_max 0.833
_diffrn_measurement_details
;
#__ type_ start__ end____ width___ exp.time_
  1 omega  -61.00   36.00   1.0000   14.8700
omega____ theta____ kappa____ phi______ frames
    -       12.0657  -68.0000  -52.0000 97

#__ type_ start__ end____ width___ exp.time_
  2 omega  -15.00   74.00   1.0000   14.8700
omega____ theta____ kappa____ phi______ frames
    -       12.0657   68.0000   80.0000 89

#__ type_ start__ end____ width___ exp.time_
  3 omega  -20.00   54.00   1.0000   14.8700
omega____ theta____ kappa____ phi______ frames
    -       12.0657  -99.0000 -150.0000 74
;
_diffrn_measurement_device_type 'SuperNova, Dual, Cu at zero, Atlas'
_diffrn_measurement_method '\w scans'
_diffrn_radiation_type MoK\a
_diffrn_radiation_wavelength 0.71073
_diffrn_reflns_av_R_equivalents 0.0239
_diffrn_reflns_av_unetI/netI 0.0505
_diffrn_reflns_Laue_measured_fraction_full 0.994
_diffrn_reflns_Laue_measured_fraction_max 0.833
_diffrn_reflns_limit_h_max 13
_diffrn_reflns_limit_h_min -14
_diffrn_reflns_limit_k_max 12
_diffrn_reflns_limit_k_min -15
_diffrn_reflns_limit_l_max 17
_diffrn_reflns_limit_l_min -25
_diffrn_reflns_number 17867
_diffrn_reflns_point_group_measured_fraction_full 0.994
_diffrn_reflns_point_group_measured_fraction_max 0.833
_diffrn_reflns_theta_full 26.000
_diffrn_reflns_theta_max 29.327
_diffrn_reflns_theta_min 2.785
_exptl_absorpt_coefficient_mu 1.013
_exptl_absorpt_correction_T_max 0.938
_exptl_absorpt_correction_T_min 0.889
_exptl_absorpt_correction_type gaussian
_exptl_absorpt_process_details
;
CrysAlisPro, Agilent Technologies,
Version 1.171.36.28 (release 01-02-2013 CrysAlis171 .NET)
(compiled Feb  1 2013,16:14:44)
Numerical absorption correction based on gaussian integration over
			a multifaceted crystal model
;
_exptl_crystal_colour red
_exptl_crystal_colour_primary red
_exptl_crystal_density_diffrn 1.282
_exptl_crystal_description block
_exptl_crystal_F_000 1020
_exptl_crystal_size_max 0.2326
_exptl_crystal_size_mid 0.1938
_exptl_crystal_size_min 0.1221
_refine_diff_density_max 0.430
_refine_diff_density_min -0.371
_refine_diff_density_rms 0.064
_refine_ls_extinction_method none
_refine_ls_goodness_of_fit_ref 1.024
_refine_ls_hydrogen_treatment constr
_refine_ls_matrix_type full
_refine_ls_number_parameters 550
_refine_ls_number_reflns 11779
_refine_ls_number_restraints 0
_refine_ls_restrained_S_all 1.024
_refine_ls_R_factor_all 0.0474
_refine_ls_R_factor_gt 0.0349
_refine_ls_shift/su_max 0.001
_refine_ls_shift/su_mean 0.000
_refine_ls_structure_factor_coef Fsqd
_refine_ls_weighting_details 'w=1/[\s^2^(Fo^2^)+(0.0277P)^2^+0.5014P] where P=(Fo^2^+2Fc^2^)/3'
_refine_ls_weighting_scheme calc
_refine_ls_wR_factor_gt 0.0729
_refine_ls_wR_factor_ref 0.0799
_reflns_Friedel_coverage 0.000
_reflns_number_gt 9440
_reflns_number_total 11779
_reflns_threshold_expression 'I > 2\s(I)'
_cod_data_source_file d2dt00419d2.cif
_cod_data_source_block xstr0167
_cod_database_code 7710490
_shelx_shelxl_version_number 2018/3
_shelx_space_group_comment
;
The symmetry employed for this shelxl refinement is uniquely defined
by the following loop, which should always be used as a source of
symmetry information in preference to the above space-group names.
They are only intended as comments.
;
_olex2_refinement_description
;
1. Fixed Uiso
 At 1.2 times of:
  All C(H) groups
2.a Aromatic/amide H refined with riding coordinates:
 C6(H6), C7(H7), C8(H8), C9(H9), C10(H10), C12(H12), C13(H13), C14(H14),
 C15(H15), C16(H16), C18(H18), C19(H19), C20(H20), C21(H21), C22(H22), C24(H24),
  C25(H25), C26(H26), C27(H27), C28(H28), C30(H30), C31(H31), C32(H32),
 C33(H33), C35(H35), C36(H36), C37(H37), C38(H38), C41(H41), C42(H42), C43(H43),
  C44(H44), C45(H45), C47(H47), C48(H48), C49(H49), C50(H50), C51(H51)
;
_smtbx_masks_special_details
;
A solvent mask was calculated and 148 electrons were 
found in a volume of 652\%A^3^ in 1 void per unit cell. 
This is consistent with the presence of 
1.5[C6H12] per Asymmetric Unit 
which account for 144 electrons 
per unit cell.
;
_smtbx_masks_void_probe_radius 1.2
_smtbx_masks_void_truncation_radius 1.2
_olex2_submission_special_instructions 'No special instructions were received'

loop_
_space_group_symop_operation_xyz
'x, y, z'
'-x, -y, -z'

loop_
_atom_site_label
_atom_site_type_symbol
_atom_site_fract_x
_atom_site_fract_y
_atom_site_fract_z
_atom_site_U_iso_or_equiv
_atom_site_adp_type
_atom_site_occupancy
_atom_site_site_symmetry_order
_atom_site_calc_flag
_atom_site_refinement_flags_posn
_atom_site_refinement_flags_adp
_atom_site_refinement_flags_occupancy
_atom_site_disorder_assembly
_atom_site_disorder_group
Fe1 Fe 0.30409(3) 0.79643(2) 0.14613(2) 0.01668(7) Uani 1 1 d . . . . .
Fe2 Fe 0.33733(3) 0.59784(2) 0.23290(2) 0.01663(7) Uani 1 1 d . . . . .
Fe3 Fe 0.05547(3) 0.79538(2) 0.36537(2) 0.02051(7) Uani 1 1 d . . . . .
S1 S 0.42263(5) 0.75278(4) 0.23381(2) 0.01749(11) Uani 1 1 d . . . . .
S2 S 0.41642(5) 0.65104(4) 0.11084(2) 0.01797(11) Uani 1 1 d . . . . .
P1 P 0.21318(5) 0.93641(4) 0.19756(3) 0.01952(12) Uani 1 1 d . . . . .
P2 P 0.24019(5) 0.56337(4) 0.35099(3) 0.01850(11) Uani 1 1 d . . . . .
O1 O 0.36519(16) 0.95359(13) 0.00373(8) 0.0371(4) Uani 1 1 d . . . . .
O2 O 0.09814(14) 0.73336(13) 0.10462(8) 0.0310(4) Uani 1 1 d . . . . .
O3 O 0.51936(15) 0.41681(13) 0.26390(8) 0.0316(4) Uani 1 1 d . . . . .
O4 O 0.15617(15) 0.48809(14) 0.19584(8) 0.0331(4) Uani 1 1 d . . . . .
C1 C 0.3442(2) 0.89429(17) 0.06139(11) 0.0238(5) Uani 1 1 d . . . . .
C2 C 0.17762(19) 0.75913(17) 0.12274(10) 0.0214(4) Uani 1 1 d . . . . .
C3 C 0.4459(2) 0.48603(17) 0.25426(10) 0.0221(4) Uani 1 1 d . . . . .
C4 C 0.22713(19) 0.53106(17) 0.21028(10) 0.0216(4) Uani 1 1 d . . . . .
C5 C 0.57394(18) 0.73397(17) 0.19762(10) 0.0202(4) Uani 1 1 d . . . . .
C6 C 0.6219(2) 0.79507(18) 0.12820(11) 0.0253(5) Uani 1 1 d . . . . .
H6 H 0.574749 0.844503 0.097667 0.030 Uiso 1 1 calc R U . . .
C7 C 0.7400(2) 0.7816(2) 0.10501(12) 0.0333(6) Uani 1 1 d . . . . .
H7 H 0.771945 0.822569 0.058711 0.040 Uiso 1 1 calc R U . . .
C8 C 0.8109(2) 0.7090(2) 0.14916(13) 0.0370(6) Uani 1 1 d . . . . .
H8 H 0.890204 0.700833 0.132931 0.044 Uiso 1 1 calc R U . . .
C9 C 0.7635(2) 0.6481(2) 0.21799(12) 0.0328(5) Uani 1 1 d . . . . .
H9 H 0.810981 0.598210 0.248050 0.039 Uiso 1 1 calc R U . . .
C10 C 0.6458(2) 0.66114(18) 0.24217(11) 0.0252(5) Uani 1 1 d . . . . .
H10 H 0.614545 0.620630 0.288789 0.030 Uiso 1 1 calc R U . . .
C11 C 0.36060(18) 0.59089(17) 0.04735(10) 0.0209(4) Uani 1 1 d . . . . .
C12 C 0.3275(2) 0.6585(2) -0.01770(11) 0.0319(5) Uani 1 1 d . . . . .
H12 H 0.325166 0.735636 -0.025504 0.038 Uiso 1 1 calc R U . . .
C13 C 0.2976(3) 0.6100(2) -0.07132(13) 0.0462(7) Uani 1 1 d . . . . .
H13 H 0.274960 0.655153 -0.114982 0.055 Uiso 1 1 calc R U . . .
C14 C 0.3012(2) 0.4966(2) -0.06036(14) 0.0451(7) Uani 1 1 d . . . . .
H14 H 0.281200 0.464954 -0.096526 0.054 Uiso 1 1 calc R U . . .
C15 C 0.3345(2) 0.4292(2) 0.00420(13) 0.0375(6) Uani 1 1 d . . . . .
H15 H 0.336927 0.352060 0.011689 0.045 Uiso 1 1 calc R U . . .
C16 C 0.3642(2) 0.47660(18) 0.05797(11) 0.0288(5) Uani 1 1 d . . . . .
H16 H 0.386832 0.431021 0.101509 0.035 Uiso 1 1 calc R U . . .
C17 C 0.3055(2) 1.04804(16) 0.19297(10) 0.0240(5) Uani 1 1 d . . . . .
C18 C 0.4201(2) 1.04437(18) 0.15915(12) 0.0311(5) Uani 1 1 d . . . . .
H18 H 0.451218 0.984731 0.137453 0.037 Uiso 1 1 calc R U . . .
C19 C 0.4890(2) 1.1279(2) 0.15712(13) 0.0374(6) Uani 1 1 d . . . . .
H19 H 0.565546 1.124620 0.133608 0.045 Uiso 1 1 calc R U . . .
C20 C 0.4444(3) 1.21606(19) 0.18997(12) 0.0386(6) Uani 1 1 d . . . . .
H20 H 0.490818 1.272040 0.188955 0.046 Uiso 1 1 calc R U . . .
C21 C 0.3312(3) 1.22087(19) 0.22416(13) 0.0417(7) Uani 1 1 d . . . . .
H21 H 0.301083 1.280240 0.246375 0.050 Uiso 1 1 calc R U . . .
C22 C 0.2615(2) 1.13802(18) 0.22578(12) 0.0356(6) Uani 1 1 d . . . . .
H22 H 0.184847 1.142250 0.248886 0.043 Uiso 1 1 calc R U . . .
C23 C 0.0938(2) 1.00908(18) 0.14876(11) 0.0274(5) Uani 1 1 d . . . . .
C24 C -0.0087(2) 0.9590(2) 0.15915(12) 0.0334(5) Uani 1 1 d . . . . .
H24 H -0.017352 0.890924 0.193066 0.040 Uiso 1 1 calc R U . . .
C25 C -0.0983(2) 1.0087(2) 0.11988(14) 0.0443(7) Uani 1 1 d . . . . .
H25 H -0.166853 0.974572 0.127720 0.053 Uiso 1 1 calc R U . . .
C26 C -0.0851(3) 1.1089(3) 0.06915(15) 0.0581(9) Uani 1 1 d . . . . .
H26 H -0.144537 1.142199 0.042086 0.070 Uiso 1 1 calc R U . . .
C27 C 0.0155(3) 1.1601(3) 0.05836(15) 0.0614(9) Uani 1 1 d . . . . .
H27 H 0.023263 1.228161 0.024358 0.074 Uiso 1 1 calc R U . . .
C28 C 0.1055(2) 1.1112(2) 0.09759(13) 0.0444(7) Uani 1 1 d . . . . .
H28 H 0.173394 1.146383 0.089862 0.053 Uiso 1 1 calc R U . . .
C29 C 0.14751(19) 0.91860(16) 0.29538(10) 0.0199(4) Uani 1 1 d . . . . .
C30 C 0.0374(2) 0.96420(17) 0.32652(11) 0.0256(5) Uani 1 1 d . . . . .
H30 H -0.019238 1.004553 0.299304 0.031 Uiso 1 1 calc R U . . .
C31 C 0.0287(2) 0.93776(17) 0.40575(11) 0.0284(5) Uani 1 1 d . . . . .
H31 H -0.034523 0.956940 0.439414 0.034 Uiso 1 1 calc R U . . .
C32 C 0.1337(2) 0.87682(18) 0.42444(11) 0.0264(5) Uani 1 1 d . . . . .
H32 H 0.151341 0.849249 0.472666 0.032 Uiso 1 1 calc R U . . .
C33 C 0.2070(2) 0.86512(16) 0.35727(10) 0.0222(4) Uani 1 1 d . . . . .
H33 H 0.281212 0.828887 0.353821 0.027 Uiso 1 1 calc R U . . .
C35 C 0.02890(19) 0.68237(17) 0.30708(11) 0.0221(4) Uani 1 1 d . . . . .
H35 H 0.052751 0.685791 0.256210 0.027 Uiso 1 1 calc R U . . .
C36 C -0.0789(2) 0.72704(18) 0.33937(12) 0.0276(5) Uani 1 1 d . . . . .
H36 H -0.138084 0.764468 0.313408 0.033 Uiso 1 1 calc R U . . .
C37 C -0.0816(2) 0.70532(18) 0.41778(11) 0.0281(5) Uani 1 1 d . . . . .
H37 H -0.142623 0.726475 0.452174 0.034 Uiso 1 1 calc R U . . .
C38 C 0.0244(2) 0.64588(17) 0.43499(11) 0.0230(5) Uani 1 1 d . . . . .
H38 H 0.044771 0.620807 0.482690 0.028 Uiso 1 1 calc R U . . .
C39 C 0.09558(19) 0.63076(16) 0.36582(10) 0.0202(4) Uani 1 1 d . . . . .
C40 C 0.3020(2) 0.57552(16) 0.43303(10) 0.0215(4) Uani 1 1 d . . . . .
C41 C 0.3960(2) 0.63600(17) 0.42625(11) 0.0239(5) Uani 1 1 d . . . . .
H41 H 0.432187 0.669114 0.378872 0.029 Uiso 1 1 calc R U . . .
C42 C 0.4369(2) 0.6478(2) 0.48940(12) 0.0334(6) Uani 1 1 d . . . . .
H42 H 0.499908 0.688822 0.484323 0.040 Uiso 1 1 calc R U . . .
C43 C 0.3835(2) 0.5981(2) 0.55992(12) 0.0387(6) Uani 1 1 d . . . . .
H43 H 0.409867 0.606987 0.602329 0.046 Uiso 1 1 calc R U . . .
C44 C 0.2920(2) 0.5361(2) 0.56748(11) 0.0356(6) Uani 1 1 d . . . . .
H44 H 0.256972 0.502437 0.615047 0.043 Uiso 1 1 calc R U . . .
C45 C 0.2511(2) 0.52305(18) 0.50475(11) 0.0287(5) Uani 1 1 d . . . . .
H45 H 0.189921 0.479486 0.510295 0.034 Uiso 1 1 calc R U . . .
C46 C 0.2134(2) 0.41445(17) 0.37831(10) 0.0240(5) Uani 1 1 d . . . . .
C47 C 0.1102(2) 0.37772(19) 0.37136(11) 0.0317(6) Uani 1 1 d . . . . .
H47 H 0.049876 0.428928 0.355568 0.038 Uiso 1 1 calc R U . . .
C48 C 0.0970(3) 0.2629(2) 0.38827(12) 0.0442(7) Uani 1 1 d . . . . .
H48 H 0.027620 0.238092 0.384013 0.053 Uiso 1 1 calc R U . . .
C49 C 0.1864(3) 0.1868(2) 0.41110(13) 0.0469(8) Uani 1 1 d . . . . .
H49 H 0.177414 0.110830 0.421632 0.056 Uiso 1 1 calc R U . . .
C50 C 0.2879(3) 0.22227(19) 0.41835(12) 0.0427(7) Uani 1 1 d . . . . .
H50 H 0.347670 0.170384 0.434152 0.051 Uiso 1 1 calc R U . . .
C51 C 0.3026(2) 0.33543(18) 0.40229(11) 0.0309(5) Uani 1 1 d . . . . .
H51 H 0.372171 0.358889 0.407485 0.037 Uiso 1 1 calc R U . . .

loop_
_atom_site_aniso_label
_atom_site_aniso_U_11
_atom_site_aniso_U_22
_atom_site_aniso_U_33
_atom_site_aniso_U_23
_atom_site_aniso_U_13
_atom_site_aniso_U_12
Fe1 0.01774(17) 0.01700(15) 0.01468(14) -0.00359(10) -0.00114(11) -0.00088(12)
Fe2 0.01828(17) 0.01679(15) 0.01467(14) -0.00401(10) -0.00083(11) -0.00233(12)
Fe3 0.02216(18) 0.02091(16) 0.01795(15) -0.00623(11) 0.00223(11) -0.00366(13)
S1 0.0185(3) 0.0180(2) 0.0159(2) -0.00392(17) -0.00137(18) -0.0028(2)
S2 0.0191(3) 0.0193(2) 0.0155(2) -0.00562(17) -0.00047(18) -0.0012(2)
P1 0.0220(3) 0.0177(3) 0.0171(3) -0.00336(19) -0.0010(2) 0.0014(2)
P2 0.0224(3) 0.0169(3) 0.0161(2) -0.00383(18) -0.0001(2) -0.0050(2)
O1 0.0502(12) 0.0314(9) 0.0233(8) 0.0027(7) 0.0014(7) -0.0061(8)
O2 0.0229(10) 0.0404(10) 0.0327(8) -0.0108(7) -0.0069(7) -0.0051(8)
O3 0.0324(10) 0.0259(9) 0.0372(9) -0.0096(6) -0.0111(7) 0.0080(7)
O4 0.0320(10) 0.0432(10) 0.0291(8) -0.0135(7) -0.0018(7) -0.0156(8)
C1 0.0254(13) 0.0238(11) 0.0223(11) -0.0076(8) -0.0025(8) 0.0000(9)
C2 0.0228(12) 0.0223(11) 0.0168(10) -0.0043(7) 0.0006(8) 0.0017(9)
C3 0.0278(13) 0.0210(11) 0.0186(10) -0.0057(8) -0.0029(8) -0.0046(9)
C4 0.0243(13) 0.0248(11) 0.0138(10) -0.0042(8) 0.0031(8) -0.0031(9)
C5 0.0198(12) 0.0219(11) 0.0212(10) -0.0078(8) -0.0027(8) -0.0055(9)
C6 0.0234(13) 0.0271(12) 0.0253(11) -0.0051(8) -0.0012(9) -0.0074(10)
C7 0.0280(14) 0.0435(15) 0.0275(12) -0.0082(10) 0.0058(10) -0.0131(11)
C8 0.0174(13) 0.0541(17) 0.0437(14) -0.0193(12) 0.0002(10) -0.0088(12)
C9 0.0216(13) 0.0435(15) 0.0369(13) -0.0129(10) -0.0115(10) 0.0016(11)
C10 0.0228(13) 0.0318(12) 0.0214(10) -0.0057(8) -0.0038(8) -0.0036(10)
C11 0.0185(12) 0.0272(11) 0.0187(10) -0.0111(8) 0.0006(8) -0.0009(9)
C12 0.0393(16) 0.0313(13) 0.0273(12) -0.0104(9) -0.0080(10) 0.0000(11)
C13 0.056(2) 0.0587(18) 0.0318(14) -0.0178(12) -0.0227(12) 0.0016(15)
C14 0.0451(18) 0.0602(19) 0.0431(15) -0.0346(13) -0.0061(12) -0.0103(14)
C15 0.0381(16) 0.0359(14) 0.0448(14) -0.0250(11) 0.0025(11) -0.0088(12)
C16 0.0326(14) 0.0284(12) 0.0264(11) -0.0110(9) 0.0003(9) -0.0039(10)
C17 0.0353(14) 0.0162(10) 0.0176(10) -0.0006(7) -0.0011(9) -0.0010(9)
C18 0.0357(15) 0.0236(12) 0.0348(12) -0.0109(9) 0.0008(10) -0.0059(10)
C19 0.0382(16) 0.0307(13) 0.0436(14) -0.0109(10) 0.0029(11) -0.0116(12)
C20 0.058(2) 0.0247(13) 0.0347(13) -0.0080(9) 0.0010(12) -0.0183(12)
C21 0.064(2) 0.0216(12) 0.0375(13) -0.0135(10) 0.0111(12) -0.0104(12)
C22 0.0481(17) 0.0246(12) 0.0295(12) -0.0072(9) 0.0108(10) -0.0068(11)
C23 0.0312(14) 0.0287(12) 0.0182(10) -0.0052(8) -0.0027(9) 0.0116(10)
C24 0.0330(15) 0.0344(13) 0.0334(13) -0.0096(10) -0.0112(10) 0.0078(11)
C25 0.0349(17) 0.0562(18) 0.0439(15) -0.0178(12) -0.0138(12) 0.0128(13)
C26 0.042(2) 0.082(2) 0.0392(16) -0.0018(14) -0.0140(13) 0.0270(17)
C27 0.051(2) 0.071(2) 0.0398(16) 0.0219(14) -0.0066(14) 0.0150(17)
C28 0.0375(17) 0.0487(16) 0.0340(14) 0.0079(11) -0.0014(11) 0.0064(13)
C29 0.0247(12) 0.0161(10) 0.0178(10) -0.0038(7) -0.0002(8) -0.0024(9)
C30 0.0299(14) 0.0179(11) 0.0268(11) -0.0059(8) 0.0019(9) 0.0001(9)
C31 0.0348(15) 0.0244(12) 0.0264(11) -0.0140(9) 0.0078(9) -0.0051(10)
C32 0.0363(15) 0.0252(12) 0.0192(10) -0.0064(8) -0.0009(9) -0.0101(10)
C33 0.0255(13) 0.0214(11) 0.0201(10) -0.0048(8) -0.0009(8) -0.0063(9)
C35 0.0231(12) 0.0232(11) 0.0217(10) -0.0086(8) 0.0000(8) -0.0063(9)
C36 0.0212(13) 0.0280(12) 0.0364(12) -0.0134(9) -0.0020(9) -0.0035(10)
C37 0.0249(13) 0.0309(12) 0.0273(11) -0.0094(9) 0.0100(9) -0.0112(10)
C38 0.0276(13) 0.0213(11) 0.0183(10) -0.0041(8) 0.0037(8) -0.0063(9)
C39 0.0228(12) 0.0184(10) 0.0196(10) -0.0053(7) 0.0012(8) -0.0070(9)
C40 0.0294(13) 0.0158(10) 0.0182(10) -0.0032(7) -0.0034(8) 0.0004(9)
C41 0.0283(13) 0.0243(11) 0.0188(10) -0.0028(8) -0.0052(8) -0.0023(9)
C42 0.0356(15) 0.0376(14) 0.0306(13) -0.0062(10) -0.0145(10) -0.0058(11)
C43 0.0472(18) 0.0475(16) 0.0238(12) -0.0103(10) -0.0140(11) 0.0032(13)
C44 0.0448(17) 0.0425(15) 0.0147(11) -0.0002(9) -0.0038(10) 0.0019(12)
C45 0.0355(15) 0.0262(12) 0.0230(11) -0.0027(8) -0.0028(9) -0.0046(10)
C46 0.0358(14) 0.0189(11) 0.0161(10) -0.0046(7) 0.0056(8) -0.0097(10)
C47 0.0399(16) 0.0332(13) 0.0238(11) -0.0098(9) 0.0039(10) -0.0154(11)
C48 0.063(2) 0.0445(16) 0.0283(13) -0.0133(11) 0.0115(12) -0.0345(15)
C49 0.082(2) 0.0216(13) 0.0327(13) -0.0094(10) 0.0164(13) -0.0176(15)
C50 0.065(2) 0.0213(12) 0.0338(13) -0.0039(9) 0.0126(12) -0.0038(13)
C51 0.0403(16) 0.0226(12) 0.0261(11) -0.0044(8) 0.0043(10) -0.0031(10)

loop_
_atom_type_symbol
_atom_type_description
_atom_type_scat_dispersion_real
_atom_type_scat_dispersion_imag
_atom_type_scat_source
C C 0.0033 0.0016 'International Tables Vol C Tables 4.2.6.8 and 6.1.1.4'
H H 0.0000 0.0000 'International Tables Vol C Tables 4.2.6.8 and 6.1.1.4'
Fe Fe 0.3463 0.8444 'International Tables Vol C Tables 4.2.6.8 and 6.1.1.4'
O O 0.0106 0.0060 'International Tables Vol C Tables 4.2.6.8 and 6.1.1.4'
P P 0.1023 0.0942 'International Tables Vol C Tables 4.2.6.8 and 6.1.1.4'
S S 0.1246 0.1234 'International Tables Vol C Tables 4.2.6.8 and 6.1.1.4'

loop_
_geom_angle_atom_site_label_1
_geom_angle_atom_site_label_2
_geom_angle_atom_site_label_3
_geom_angle
_geom_angle_site_symmetry_1
_geom_angle_site_symmetry_3
_geom_angle_publ_flag
S1 Fe1 Fe2 55.027(15) . . ?
S1 Fe1 S2 79.21(2) . . ?
S2 Fe1 Fe2 54.743(14) . . ?
P1 Fe1 Fe2 119.061(17) . . ?
P1 Fe1 S1 90.26(2) . . ?
P1 Fe1 S2 169.46(2) . . ?
C1 Fe1 Fe2 149.42(7) . . ?
C1 Fe1 S1 119.37(7) . . ?
C1 Fe1 S2 95.27(7) . . ?
C1 Fe1 P1 89.52(7) . . ?
C2 Fe1 Fe2 91.08(6) . . ?
C2 Fe1 S1 142.85(6) . . ?
C2 Fe1 S2 93.82(7) . . ?
C2 Fe1 P1 94.86(7) . . ?
C2 Fe1 C1 97.48(9) . . ?
S1 Fe2 Fe1 54.176(14) . . ?
S2 Fe2 Fe1 54.267(15) . . ?
S2 Fe2 S1 78.434(19) . . ?
P2 Fe2 Fe1 118.720(19) . . ?
P2 Fe2 S1 99.78(2) . . ?
P2 Fe2 S2 172.43(2) . . ?
C3 Fe2 Fe1 142.40(7) . . ?
C3 Fe2 S1 104.04(7) . . ?
C3 Fe2 S2 94.44(6) . . ?
C3 Fe2 P2 93.13(6) . . ?
C4 Fe2 Fe1 99.10(6) . . ?
C4 Fe2 S1 152.08(7) . . ?
C4 Fe2 S2 92.47(6) . . ?
C4 Fe2 P2 85.77(6) . . ?
C4 Fe2 C3 102.93(10) . . ?
C29 Fe3 C31 69.02(8) . . ?
C29 Fe3 C32 68.86(8) . . ?
C29 Fe3 C33 41.10(8) . . ?
C29 Fe3 C35 109.75(8) . . ?
C29 Fe3 C36 125.39(8) . . ?
C29 Fe3 C37 160.08(9) . . ?
C30 Fe3 C29 41.00(8) . . ?
C30 Fe3 C31 40.62(8) . . ?
C30 Fe3 C32 68.21(9) . . ?
C30 Fe3 C33 68.43(9) . . ?
C30 Fe3 C35 124.14(8) . . ?
C30 Fe3 C36 108.74(9) . . ?
C30 Fe3 C37 122.47(9) . . ?
C31 Fe3 C32 40.58(9) . . ?
C31 Fe3 C36 121.58(10) . . ?
C32 Fe3 C36 156.18(9) . . ?
C33 Fe3 C31 68.36(9) . . ?
C33 Fe3 C32 40.46(8) . . ?
C33 Fe3 C35 125.93(8) . . ?
C33 Fe3 C36 162.43(8) . . ?
C35 Fe3 C31 158.23(9) . . ?
C35 Fe3 C32 160.82(9) . . ?
C35 Fe3 C36 40.20(8) . . ?
C37 Fe3 C31 105.21(9) . . ?
C37 Fe3 C32 119.91(8) . . ?
C37 Fe3 C33 156.21(8) . . ?
C37 Fe3 C35 68.18(8) . . ?
C37 Fe3 C36 40.26(8) . . ?
C38 Fe3 C29 158.76(9) . . ?
C38 Fe3 C30 157.42(8) . . ?
C38 Fe3 C31 120.41(8) . . ?
C38 Fe3 C32 105.09(8) . . ?
C38 Fe3 C33 121.31(9) . . ?
C38 Fe3 C35 68.96(8) . . ?
C38 Fe3 C36 68.21(9) . . ?
C38 Fe3 C37 40.68(9) . . ?
C38 Fe3 C39 41.70(8) . . ?
C39 Fe3 C29 123.15(8) . . ?
C39 Fe3 C30 160.02(8) . . ?
C39 Fe3 C31 157.96(8) . . ?
C39 Fe3 C32 122.36(9) . . ?
C39 Fe3 C33 107.62(9) . . ?
C39 Fe3 C35 41.21(8) . . ?
C39 Fe3 C36 68.76(9) . . ?
C39 Fe3 C37 69.29(9) . . ?
Fe1 S1 Fe2 70.797(17) . . ?
C5 S1 Fe1 114.74(6) . . ?
C5 S1 Fe2 108.59(7) . . ?
Fe1 S2 Fe2 70.990(17) . . ?
C11 S2 Fe1 114.88(7) . . ?
C11 S2 Fe2 115.09(7) . . ?
C17 P1 Fe1 114.03(7) . . ?
C23 P1 Fe1 112.02(7) . . ?
C23 P1 C17 103.63(10) . . ?
C29 P1 Fe1 123.84(7) . . ?
C29 P1 C17 98.64(9) . . ?
C29 P1 C23 102.09(10) . . ?
C39 P2 Fe2 117.18(6) . . ?
C39 P2 C40 103.13(9) . . ?
C39 P2 C46 101.98(10) . . ?
C40 P2 Fe2 123.30(7) . . ?
C40 P2 C46 99.76(9) . . ?
C46 P2 Fe2 108.24(6) . . ?
O1 C1 Fe1 174.61(19) . . ?
O2 C2 Fe1 176.83(18) . . ?
O3 C3 Fe2 175.89(19) . . ?
O4 C4 Fe2 179.9(2) . . ?
C6 C5 S1 122.03(16) . . ?
C10 C5 S1 118.65(15) . . ?
C10 C5 C6 119.2(2) . . ?
C5 C6 H6 120.2 . . ?
C7 C6 C5 119.5(2) . . ?
C7 C6 H6 120.2 . . ?
C6 C7 H7 119.4 . . ?
C8 C7 C6 121.1(2) . . ?
C8 C7 H7 119.4 . . ?
C7 C8 H8 120.3 . . ?
C7 C8 C9 119.5(2) . . ?
C9 C8 H8 120.3 . . ?
C8 C9 H9 120.0 . . ?
C10 C9 C8 120.1(2) . . ?
C10 C9 H9 120.0 . . ?
C5 C10 H10 119.7 . . ?
C9 C10 C5 120.6(2) . . ?
C9 C10 H10 119.7 . . ?
C12 C11 S2 119.72(16) . . ?
C16 C11 S2 120.14(16) . . ?
C16 C11 C12 119.62(18) . . ?
C11 C12 H12 120.2 . . ?
C11 C12 C13 119.5(2) . . ?
C13 C12 H12 120.3 . . ?
C12 C13 H13 119.7 . . ?
C14 C13 C12 120.6(2) . . ?
C14 C13 H13 119.7 . . ?
C13 C14 H14 120.0 . . ?
C13 C14 C15 120.0(2) . . ?
C15 C14 H14 120.0 . . ?
C14 C15 H15 120.1 . . ?
C14 C15 C16 119.9(2) . . ?
C16 C15 H15 120.1 . . ?
C11 C16 C15 120.4(2) . . ?
C11 C16 H16 119.8 . . ?
C15 C16 H16 119.8 . . ?
C18 C17 P1 121.66(16) . . ?
C18 C17 C22 118.2(2) . . ?
C22 C17 P1 120.13(18) . . ?
C17 C18 H18 119.5 . . ?
C19 C18 C17 121.1(2) . . ?
C19 C18 H18 119.5 . . ?
C18 C19 H19 120.0 . . ?
C20 C19 C18 120.0(2) . . ?
C20 C19 H19 120.0 . . ?
C19 C20 H20 120.1 . . ?
C21 C20 C19 119.8(2) . . ?
C21 C20 H20 120.1 . . ?
C20 C21 H21 119.8 . . ?
C20 C21 C22 120.4(2) . . ?
C22 C21 H21 119.8 . . ?
C17 C22 H22 119.8 . . ?
C21 C22 C17 120.5(2) . . ?
C21 C22 H22 119.8 . . ?
C24 C23 P1 119.60(16) . . ?
C24 C23 C28 118.7(2) . . ?
C28 C23 P1 121.5(2) . . ?
C23 C24 H24 119.4 . . ?
C25 C24 C23 121.1(2) . . ?
C25 C24 H24 119.4 . . ?
C24 C25 H25 120.3 . . ?
C26 C25 C24 119.5(3) . . ?
C26 C25 H25 120.3 . . ?
C25 C26 H26 119.9 . . ?
C27 C26 C25 120.2(3) . . ?
C27 C26 H26 119.9 . . ?
C26 C27 H27 119.6 . . ?
C26 C27 C28 120.8(3) . . ?
C28 C27 H27 119.6 . . ?
C23 C28 H28 120.2 . . ?
C27 C28 C23 119.7(3) . . ?
C27 C28 H28 120.2 . . ?
P1 C29 Fe3 131.58(10) . . ?
C30 C29 Fe3 69.46(11) . . ?
C30 C29 P1 128.87(16) . . ?
C30 C29 C33 106.65(17) . . ?
C33 C29 Fe3 69.55(11) . . ?
C33 C29 P1 124.04(16) . . ?
Fe3 C30 H30 126.6 . . ?
C29 C30 Fe3 69.53(11) . . ?
C29 C30 H30 125.6 . . ?
C31 C30 Fe3 69.84(12) . . ?
C31 C30 C29 108.8(2) . . ?
C31 C30 H30 125.6 . . ?
Fe3 C31 H31 126.2 . . ?
C30 C31 Fe3 69.54(11) . . ?
C30 C31 H31 126.1 . . ?
C32 C31 Fe3 69.74(12) . . ?
C32 C31 C30 107.75(19) . . ?
C32 C31 H31 126.1 . . ?
Fe3 C32 H32 126.4 . . ?
C31 C32 Fe3 69.68(12) . . ?
C31 C32 H32 125.8 . . ?
C33 C32 Fe3 69.72(11) . . ?
C33 C32 C31 108.39(18) . . ?
C33 C32 H32 125.8 . . ?
Fe3 C33 H33 126.6 . . ?
C29 C33 Fe3 69.35(12) . . ?
C29 C33 H33 125.8 . . ?
C32 C33 Fe3 69.81(12) . . ?
C32 C33 C29 108.4(2) . . ?
C32 C33 H33 125.8 . . ?
Fe3 C35 H35 126.4 . . ?
C36 C35 Fe3 70.52(12) . . ?
C36 C35 H35 125.7 . . ?
C36 C35 C39 108.64(18) . . ?
C39 C35 Fe3 68.97(11) . . ?
C39 C35 H35 125.7 . . ?
Fe3 C36 H36 127.3 . . ?
C35 C36 Fe3 69.28(12) . . ?
C35 C36 H36 125.8 . . ?
C35 C36 C37 108.5(2) . . ?
C37 C36 Fe3 69.22(12) . . ?
C37 C36 H36 125.8 . . ?
Fe3 C37 H37 126.2 . . ?
C36 C37 Fe3 70.53(12) . . ?
C36 C37 H37 125.9 . . ?
C36 C37 C38 108.28(19) . . ?
C38 C37 Fe3 68.94(12) . . ?
C38 C37 H37 125.9 . . ?
Fe3 C38 H38 125.9 . . ?
C37 C38 Fe3 70.38(12) . . ?
C37 C38 H38 125.8 . . ?
C37 C38 C39 108.33(17) . . ?
C39 C38 Fe3 69.46(11) . . ?
C39 C38 H38 125.8 . . ?
P2 C39 Fe3 125.52(11) . . ?
C35 C39 Fe3 69.81(11) . . ?
C35 C39 P2 124.42(14) . . ?
C35 C39 C38 106.26(19) . . ?
C38 C39 Fe3 68.84(11) . . ?
C38 C39 P2 129.32(16) . . ?
C41 C40 P2 122.24(14) . . ?
C41 C40 C45 118.81(18) . . ?
C45 C40 P2 118.94(16) . . ?
C40 C41 H41 119.6 . . ?
C40 C41 C42 120.71(19) . . ?
C42 C41 H41 119.6 . . ?
C41 C42 H42 120.1 . . ?
C43 C42 C41 119.7(2) . . ?
C43 C42 H42 120.1 . . ?
C42 C43 H43 119.9 . . ?
C44 C43 C42 120.2(2) . . ?
C44 C43 H43 119.9 . . ?
C43 C44 H44 119.7 . . ?
C43 C44 C45 120.5(2) . . ?
C45 C44 H44 119.7 . . ?
C40 C45 H45 120.0 . . ?
C44 C45 C40 120.0(2) . . ?
C44 C45 H45 120.0 . . ?
C47 C46 P2 122.00(18) . . ?
C47 C46 C51 118.9(2) . . ?
C51 C46 P2 119.01(17) . . ?
C46 C47 H47 120.1 . . ?
C46 C47 C48 119.7(3) . . ?
C48 C47 H47 120.1 . . ?
C47 C48 H48 119.8 . . ?
C49 C48 C47 120.3(3) . . ?
C49 C48 H48 119.8 . . ?
C48 C49 H49 119.9 . . ?
C50 C49 C48 120.3(2) . . ?
C50 C49 H49 119.9 . . ?
C49 C50 H50 119.8 . . ?
C49 C50 C51 120.4(3) . . ?
C51 C50 H50 119.8 . . ?
C46 C51 H51 119.8 . . ?
C50 C51 C46 120.4(2) . . ?
C50 C51 H51 119.8 . . ?

loop_
_geom_bond_atom_site_label_1
_geom_bond_atom_site_label_2
_geom_bond_distance
_geom_bond_site_symmetry_2
_geom_bond_publ_flag
Fe1 Fe2 2.6267(4) . ?
Fe1 S1 2.2553(5) . ?
Fe1 S2 2.2552(6) . ?
Fe1 P1 2.2434(6) . ?
Fe1 C1 1.774(2) . ?
Fe1 C2 1.764(2) . ?
Fe2 S1 2.2792(5) . ?
Fe2 S2 2.2686(5) . ?
Fe2 P2 2.2584(5) . ?
Fe2 C3 1.785(2) . ?
Fe2 C4 1.780(2) . ?
Fe3 C29 2.0418(19) . ?
Fe3 C30 2.041(2) . ?
Fe3 C31 2.045(2) . ?
Fe3 C32 2.046(2) . ?
Fe3 C33 2.045(2) . ?
Fe3 C35 2.045(2) . ?
Fe3 C36 2.061(2) . ?
Fe3 C37 2.044(2) . ?
Fe3 C38 2.0250(19) . ?
Fe3 C39 2.033(2) . ?
S1 C5 1.797(2) . ?
S2 C11 1.787(2) . ?
P1 C17 1.841(2) . ?
P1 C23 1.831(2) . ?
P1 C29 1.8190(19) . ?
P2 C39 1.806(2) . ?
P2 C40 1.844(2) . ?
P2 C46 1.845(2) . ?
O1 C1 1.152(2) . ?
O2 C2 1.152(2) . ?
O3 C3 1.145(3) . ?
O4 C4 1.145(2) . ?
C5 C6 1.394(3) . ?
C5 C10 1.384(3) . ?
C6 H6 0.9300 . ?
C6 C7 1.384(3) . ?
C7 H7 0.9300 . ?
C7 C8 1.371(3) . ?
C8 H8 0.9300 . ?
C8 C9 1.383(3) . ?
C9 H9 0.9300 . ?
C9 C10 1.382(3) . ?
C10 H10 0.9300 . ?
C11 C12 1.385(3) . ?
C11 C16 1.378(3) . ?
C12 H12 0.9300 . ?
C12 C13 1.392(3) . ?
C13 H13 0.9300 . ?
C13 C14 1.367(4) . ?
C14 H14 0.9300 . ?
C14 C15 1.377(4) . ?
C15 H15 0.9300 . ?
C15 C16 1.385(3) . ?
C16 H16 0.9300 . ?
C17 C18 1.385(3) . ?
C17 C22 1.397(3) . ?
C18 H18 0.9300 . ?
C18 C19 1.382(3) . ?
C19 H19 0.9300 . ?
C19 C20 1.380(3) . ?
C20 H20 0.9300 . ?
C20 C21 1.373(4) . ?
C21 H21 0.9300 . ?
C21 C22 1.383(3) . ?
C22 H22 0.9300 . ?
C23 C24 1.388(3) . ?
C23 C28 1.396(3) . ?
C24 H24 0.9300 . ?
C24 C25 1.386(3) . ?
C25 H25 0.9300 . ?
C25 C26 1.377(4) . ?
C26 H26 0.9300 . ?
C26 C27 1.374(4) . ?
C27 H27 0.9300 . ?
C27 C28 1.387(4) . ?
C28 H28 0.9300 . ?
C29 C30 1.430(3) . ?
C29 C33 1.434(3) . ?
C30 H30 0.9300 . ?
C30 C31 1.418(3) . ?
C31 H31 0.9300 . ?
C31 C32 1.418(3) . ?
C32 H32 0.9300 . ?
C32 C33 1.414(3) . ?
C33 H33 0.9300 . ?
C35 H35 0.9300 . ?
C35 C36 1.411(3) . ?
C35 C39 1.435(3) . ?
C36 H36 0.9300 . ?
C36 C37 1.413(3) . ?
C37 H37 0.9300 . ?
C37 C38 1.414(3) . ?
C38 H38 0.9300 . ?
C38 C39 1.445(3) . ?
C40 C41 1.384(3) . ?
C40 C45 1.401(3) . ?
C41 H41 0.9300 . ?
C41 C42 1.388(3) . ?
C42 H42 0.9300 . ?
C42 C43 1.384(3) . ?
C43 H43 0.9300 . ?
C43 C44 1.368(3) . ?
C44 H44 0.9300 . ?
C44 C45 1.387(3) . ?
C45 H45 0.9300 . ?
C46 C47 1.386(3) . ?
C46 C51 1.400(3) . ?
C47 H47 0.9300 . ?
C47 C48 1.404(3) . ?
C48 H48 0.9300 . ?
C48 C49 1.376(4) . ?
C49 H49 0.9300 . ?
C49 C50 1.362(4) . ?
C50 H50 0.9300 . ?
C50 C51 1.389(3) . ?
C51 H51 0.9300 . ?

loop_
_geom_torsion_atom_site_label_1
_geom_torsion_atom_site_label_2
_geom_torsion_atom_site_label_3
_geom_torsion_atom_site_label_4
_geom_torsion
_geom_torsion_site_symmetry_1
_geom_torsion_site_symmetry_2
_geom_torsion_site_symmetry_3
_geom_torsion_site_symmetry_4
_geom_torsion_publ_flag
Fe1 S1 C5 C6 33.26(19) . . . . ?
Fe1 S1 C5 C10 -150.53(14) . . . . ?
Fe1 S2 C11 C12 52.29(19) . . . . ?
Fe1 S2 C11 C16 -136.01(16) . . . . ?
Fe1 P1 C17 C18 1.1(2) . . . . ?
Fe1 P1 C17 C22 -177.19(15) . . . . ?
Fe1 P1 C23 C24 74.88(18) . . . . ?
Fe1 P1 C23 C28 -101.23(19) . . . . ?
Fe1 P1 C29 Fe3 -39.21(18) . . . . ?
Fe1 P1 C29 C30 -135.70(16) . . . . ?
Fe1 P1 C29 C33 52.84(19) . . . . ?
Fe2 S1 C5 C6 110.13(16) . . . . ?
Fe2 S1 C5 C10 -73.65(16) . . . . ?
Fe2 S2 C11 C12 131.96(16) . . . . ?
Fe2 S2 C11 C16 -56.34(19) . . . . ?
Fe2 P2 C39 Fe3 -73.42(12) . . . . ?
Fe2 P2 C39 C35 15.16(19) . . . . ?
Fe2 P2 C39 C38 -164.07(15) . . . . ?
Fe2 P2 C40 C41 19.1(2) . . . . ?
Fe2 P2 C40 C45 -161.81(14) . . . . ?
Fe2 P2 C46 C47 -95.56(16) . . . . ?
Fe2 P2 C46 C51 80.29(16) . . . . ?
Fe3 C29 C30 C31 58.98(14) . . . . ?
Fe3 C29 C33 C32 -59.05(14) . . . . ?
Fe3 C30 C31 C32 59.50(15) . . . . ?
Fe3 C31 C32 C33 59.17(14) . . . . ?
Fe3 C32 C33 C29 58.77(13) . . . . ?
Fe3 C35 C36 C37 -58.23(15) . . . . ?
Fe3 C35 C39 P2 -119.90(15) . . . . ?
Fe3 C35 C39 C38 59.48(13) . . . . ?
Fe3 C36 C37 C38 -58.79(14) . . . . ?
Fe3 C37 C38 C39 -59.30(13) . . . . ?
Fe3 C38 C39 P2 119.23(17) . . . . ?
Fe3 C38 C39 C35 -60.11(13) . . . . ?
S1 C5 C6 C7 176.37(17) . . . . ?
S1 C5 C10 C9 -176.97(17) . . . . ?
S2 C11 C12 C13 172.1(2) . . . . ?
S2 C11 C16 C15 -172.02(19) . . . . ?
P1 C17 C18 C19 -178.97(17) . . . . ?
P1 C17 C22 C21 178.43(17) . . . . ?
P1 C23 C24 C25 -176.28(18) . . . . ?
P1 C23 C28 C27 176.0(2) . . . . ?
P1 C29 C30 Fe3 127.47(17) . . . . ?
P1 C29 C30 C31 -173.55(15) . . . . ?
P1 C29 C33 Fe3 -127.08(15) . . . . ?
P1 C29 C33 C32 173.87(14) . . . . ?
P2 C40 C41 C42 176.94(17) . . . . ?
P2 C40 C45 C44 -176.45(18) . . . . ?
P2 C46 C47 C48 175.79(16) . . . . ?
P2 C46 C51 C50 -175.60(16) . . . . ?
C5 C6 C7 C8 0.1(3) . . . . ?
C6 C5 C10 C9 -0.6(3) . . . . ?
C6 C7 C8 C9 0.1(4) . . . . ?
C7 C8 C9 C10 -0.5(4) . . . . ?
C8 C9 C10 C5 0.8(3) . . . . ?
C10 C5 C6 C7 0.2(3) . . . . ?
C11 C12 C13 C14 -0.3(4) . . . . ?
C12 C11 C16 C15 -0.3(3) . . . . ?
C12 C13 C14 C15 0.1(4) . . . . ?
C13 C14 C15 C16 0.0(4) . . . . ?
C14 C15 C16 C11 0.1(4) . . . . ?
C16 C11 C12 C13 0.4(4) . . . . ?
C17 P1 C23 C24 -161.75(17) . . . . ?
C17 P1 C23 C28 22.1(2) . . . . ?
C17 P1 C29 Fe3 -165.92(15) . . . . ?
C17 P1 C29 C30 97.6(2) . . . . ?
C17 P1 C29 C33 -73.87(18) . . . . ?
C17 C18 C19 C20 0.8(4) . . . . ?
C18 C17 C22 C21 0.1(3) . . . . ?
C18 C19 C20 C21 -0.5(4) . . . . ?
C19 C20 C21 C22 -0.1(4) . . . . ?
C20 C21 C22 C17 0.3(4) . . . . ?
C22 C17 C18 C19 -0.7(3) . . . . ?
C23 P1 C17 C18 -120.95(18) . . . . ?
C23 P1 C17 C22 60.77(19) . . . . ?
C23 P1 C29 Fe3 88.04(16) . . . . ?
C23 P1 C29 C30 -8.4(2) . . . . ?
C23 P1 C29 C33 -179.91(17) . . . . ?
C23 C24 C25 C26 0.6(4) . . . . ?
C24 C23 C28 C27 -0.2(4) . . . . ?
C24 C25 C26 C27 -0.9(4) . . . . ?
C25 C26 C27 C28 0.7(5) . . . . ?
C26 C27 C28 C23 -0.1(5) . . . . ?
C28 C23 C24 C25 -0.1(3) . . . . ?
C29 P1 C17 C18 134.29(18) . . . . ?
C29 P1 C17 C22 -43.99(19) . . . . ?
C29 P1 C23 C24 -59.63(19) . . . . ?
C29 P1 C23 C28 124.3(2) . . . . ?
C29 C30 C31 Fe3 -58.79(14) . . . . ?
C29 C30 C31 C32 0.7(2) . . . . ?
C30 C29 C33 Fe3 59.85(13) . . . . ?
C30 C29 C33 C32 0.8(2) . . . . ?
C30 C31 C32 Fe3 -59.37(14) . . . . ?
C30 C31 C32 C33 -0.2(2) . . . . ?
C31 C32 C33 Fe3 -59.14(15) . . . . ?
C31 C32 C33 C29 -0.4(2) . . . . ?
C33 C29 C30 Fe3 -59.91(13) . . . . ?
C33 C29 C30 C31 -0.9(2) . . . . ?
C35 C36 C37 Fe3 58.27(15) . . . . ?
C35 C36 C37 C38 -0.5(2) . . . . ?
C36 C35 C39 Fe3 -59.56(14) . . . . ?
C36 C35 C39 P2 -179.46(15) . . . . ?
C36 C35 C39 C38 -0.1(2) . . . . ?
C36 C37 C38 Fe3 59.77(14) . . . . ?
C36 C37 C38 C39 0.5(2) . . . . ?
C37 C38 C39 Fe3 59.87(14) . . . . ?
C37 C38 C39 P2 179.10(15) . . . . ?
C37 C38 C39 C35 -0.2(2) . . . . ?
C39 P2 C40 C41 -116.52(19) . . . . ?
C39 P2 C40 C45 62.58(19) . . . . ?
C39 P2 C46 C47 28.61(18) . . . . ?
C39 P2 C46 C51 -155.54(16) . . . . ?
C39 C35 C36 Fe3 58.60(13) . . . . ?
C39 C35 C36 C37 0.4(2) . . . . ?
C40 P2 C39 Fe3 65.48(13) . . . . ?
C40 P2 C39 C35 154.06(16) . . . . ?
C40 P2 C39 C38 -25.2(2) . . . . ?
C40 P2 C46 C47 134.40(17) . . . . ?
C40 P2 C46 C51 -49.75(18) . . . . ?
C40 C41 C42 C43 0.3(4) . . . . ?
C41 C40 C45 C44 2.7(3) . . . . ?
C41 C42 C43 C44 1.1(4) . . . . ?
C42 C43 C44 C45 -0.6(4) . . . . ?
C43 C44 C45 C40 -1.3(4) . . . . ?
C45 C40 C41 C42 -2.2(3) . . . . ?
C46 P2 C39 Fe3 168.63(11) . . . . ?
C46 P2 C39 C35 -102.79(17) . . . . ?
C46 P2 C39 C38 77.98(19) . . . . ?
C46 P2 C40 C41 138.62(19) . . . . ?
C46 P2 C40 C45 -42.27(19) . . . . ?
C46 C47 C48 C49 -0.5(3) . . . . ?
C47 C46 C51 C50 0.4(3) . . . . ?
C47 C48 C49 C50 0.8(3) . . . . ?
C48 C49 C50 C51 -0.5(3) . . . . ?
C49 C50 C51 C46 -0.1(3) . . . . ?
C51 C46 C47 C48 -0.1(3) . . . . ?

loop_
_smtbx_masks_void_nr
_smtbx_masks_void_average_x
_smtbx_masks_void_average_y
_smtbx_masks_void_average_z
_smtbx_masks_void_volume
_smtbx_masks_void_count_electrons
_smtbx_masks_void_content
1 -0.015 -0.515 0.015 651.9 147.6 '3 C6H12'
